data_4100706
loop_
_publ_author_name
'William J. Evans'
'Jeremy M. Perotti'
'Joseph W. Ziller'

_publ_section_title
;

Trialkylboron/Lanthanide Metallocene Hydride Chemistry: Polydentate

Bridging of (HBEt3)- to Lanthanum

;
_journal_name_full 'Inorganic Chemistry'
_journal_page_first 5820
_journal_page_last 5825
_journal_paper_doi 10.1021/ic0501061
_journal_volume 44
_journal_year 2005
_chemical_formula_sum 'C50 H82 O4 Si2 Sm2'
_chemical_formula_weight 1104.04
_chemical_name_systematic
; 

 ? 

;
_space_group_IT_number 15
_symmetry_cell_setting monoclinic
_symmetry_space_group_name_Hall '-C 2yc'
_symmetry_space_group_name_H-M 'C 1 2/c 1'
_atom_sites_solution_hydrogens geom
_atom_sites_solution_primary direct
_atom_sites_solution_secondary difmap
_audit_creation_method SHELXTL
_cell_angle_alpha 90.00
_cell_angle_beta 105.523(2)
_cell_angle_gamma 90.00
_cell_formula_units_Z 12
_cell_length_a 32.132(3)
_cell_length_b 21.368(2)
_cell_length_c 23.512(2)
_cell_measurement_temperature 163(2)
_cell_volume 15554(2)
_computing_cell_refinement 'Bruker SMART/SAINT'
_computing_data_collection 'Bruker SMART'
_computing_data_reduction 'Bruker SAINT'
_computing_molecular_graphics 'Bruker SHELXTL'
_computing_publication_material 'Bruker SHELXTL'
_computing_structure_refinement 'Bruker SHELXTL'
_computing_structure_solution 'Bruker SHELXTL'
_diffrn_ambient_temperature 163(2)
_diffrn_measured_fraction_theta_full 1.000
_diffrn_measured_fraction_theta_max 1.000
_diffrn_measurement_device_type 'CCD area detector'
_diffrn_measurement_method 'omega scans'
_diffrn_radiation_monochromator graphite
_diffrn_radiation_source 'sealed tube'
_diffrn_radiation_type MoK\a
_diffrn_radiation_wavelength 0.71073
_diffrn_reflns_av_R_equivalents 0.0434
_diffrn_reflns_av_sigmaI/netI 0.0356
_diffrn_reflns_limit_h_max 41
_diffrn_reflns_limit_h_min -41
_diffrn_reflns_limit_k_max 27
_diffrn_reflns_limit_k_min -27
_diffrn_reflns_limit_l_max 30
_diffrn_reflns_limit_l_min -30
_diffrn_reflns_number 78827
_diffrn_reflns_theta_full 27.10
_diffrn_reflns_theta_max 27.10
_diffrn_reflns_theta_min 1.16
_diffrn_standards_decay_% '< 1.0'
_diffrn_standards_interval_count 'initial 50 frames recollected'
_diffrn_standards_number '50 frames'
_exptl_absorpt_coefficient_mu 2.328
_exptl_absorpt_correction_T_max 0.7070
_exptl_absorpt_correction_T_min 0.6050
_exptl_absorpt_correction_type multi-scan
_exptl_absorpt_process_details 'Bruker SADABS'
_exptl_crystal_colour yellow
_exptl_crystal_density_diffrn 1.414
_exptl_crystal_density_meas ?
_exptl_crystal_density_method 'not measured'
_exptl_crystal_description block
_exptl_crystal_F_000 6792
_exptl_crystal_size_max 0.24
_exptl_crystal_size_mid 0.21
_exptl_crystal_size_min 0.16
_refine_diff_density_max 1.121
_refine_diff_density_min -0.631
_refine_diff_density_rms 0.112
_refine_ls_extinction_method none
_refine_ls_goodness_of_fit_ref 1.070
_refine_ls_hydrogen_treatment constr
_refine_ls_matrix_type full
_refine_ls_number_parameters 784
_refine_ls_number_reflns 17158
_refine_ls_number_restraints 0
_refine_ls_restrained_S_all 1.070
_refine_ls_R_factor_all 0.0574
_refine_ls_R_factor_gt 0.0301
_refine_ls_shift/su_max 0.002
_refine_ls_shift/su_mean 0.000
_refine_ls_structure_factor_coef Fsqd
_refine_ls_weighting_details 'calc w=1/[\s^2^(Fo^2^)+(0.0187P)^2^+83.6448P] where P=(Fo^2^+2Fc^2^)/3'
_refine_ls_weighting_scheme calc
_refine_ls_wR_factor_gt 0.0646
_refine_ls_wR_factor_ref 0.0776
_reflns_number_gt 12420
_reflns_number_total 17158
_reflns_threshold_expression >2sigma(I)
_cod_data_source_file ic0501061si20050123_052600.cif
_cod_data_source_block jp42
_cod_depositor_comments
;
The following automatic conversions were performed:
'_symmetry_cell_setting' value 'Monoclinic' changed to 'monoclinic'
according to '/home/saulius/struct/CIF-dictionaries/cif_core.dic'
dictionary named 'cif_core.dic' version 2.4.1 from 2010-06-29.

Automatic conversion script
Id: cif_fix_enum 1527 2010-12-29 10:47:43Z saulius 

The following automatic conversions were performed:

'_exptl_crystal_density_meas' value 'n/a' was changed to '?' - the
value is perceived as not measured.

Automatic conversion script
Id: cif_fix_values 3008 2015-01-20 13:52:24Z robertas 
;
_cod_original_cell_volume 15555(3)
_cod_database_code 4100706

loop_
_symmetry_equiv_pos_as_xyz
'x, y, z'
'-x, y, -z+1/2'
'x+1/2, y+1/2, z'
'-x+1/2, y+1/2, -z+1/2'
'-x, -y, -z'
'x, -y, z-1/2'
'-x+1/2, -y+1/2, -z'
'x+1/2, -y+1/2, z-1/2'

loop_
_atom_site_label
_atom_site_type_symbol
_atom_site_fract_x
_atom_site_fract_y
_atom_site_fract_z
_atom_site_U_iso_or_equiv
_atom_site_adp_type
_atom_site_occupancy
_atom_site_symmetry_multiplicity
_atom_site_calc_flag
_atom_site_refinement_flags
_atom_site_disorder_assembly
_atom_site_disorder_group
Sm1 Sm 0.169971(6) 0.621139(8) 0.340060(8) 0.01596(5) Uani 1 1 d . . .
Sm2 Sm 0.158329(6) 0.365633(9) 0.314671(9) 0.01732(5) Uani 1 1 d . . .
Si1 Si 0.25698(4) 0.44532(6) 0.53231(5) 0.0305(3) Uani 1 1 d . . .
Si2 Si 0.07493(4) 0.50372(5) 0.11405(5) 0.0265(3) Uani 1 1 d . . .
O1 O 0.20187(8) 0.53815(12) 0.40039(12) 0.0230(6) Uani 1 1 d . . .
O2 O 0.19173(9) 0.43563(12) 0.38798(12) 0.0257(6) Uani 1 1 d . . .
O3 O 0.13540(9) 0.55016(13) 0.26905(12) 0.0257(6) Uani 1 1 d . . .
O4 O 0.12939(9) 0.44795(12) 0.25106(12) 0.0259(6) Uani 1 1 d . . .
C1 C 0.22436(12) 0.62411(17) 0.26970(17) 0.0206(8) Uani 1 1 d . . .
C2 C 0.19791(12) 0.67786(18) 0.25313(18) 0.0236(8) Uani 1 1 d . . .
C3 C 0.20881(13) 0.72146(17) 0.30022(19) 0.0243(9) Uani 1 1 d . . .
C4 C 0.24116(12) 0.69378(18) 0.34672(18) 0.0233(8) Uani 1 1 d . . .
C5 C 0.25108(12) 0.63415(18) 0.32726(17) 0.0210(8) Uani 1 1 d . . .
C6 C 0.22567(13) 0.56923(19) 0.23045(18) 0.0275(9) Uani 1 1 d . . .
H6A H 0.2035 0.5744 0.1929 0.041 Uiso 1 1 calc R . .
H6B H 0.2201 0.5307 0.2498 0.041 Uiso 1 1 calc R . .
H6C H 0.2542 0.5668 0.2230 0.041 Uiso 1 1 calc R . .
C7 C 0.16618(15) 0.6898(2) 0.19430(19) 0.0366(11) Uani 1 1 d . . .
H7A H 0.1643 0.6527 0.1692 0.055 Uiso 1 1 calc R . .
H7B H 0.1759 0.7257 0.1752 0.055 Uiso 1 1 calc R . .
H7C H 0.1377 0.6988 0.2001 0.055 Uiso 1 1 calc R . .
C8 C 0.19561(15) 0.78937(19) 0.2950(2) 0.0356(11) Uani 1 1 d . . .
H8A H 0.2068 0.8101 0.3332 0.053 Uiso 1 1 calc R . .
H8B H 0.1640 0.7924 0.2828 0.053 Uiso 1 1 calc R . .
H8C H 0.2075 0.8098 0.2654 0.053 Uiso 1 1 calc R . .
C9 C 0.26444(14) 0.7236(2) 0.4043(2) 0.0356(11) Uani 1 1 d . . .
H9A H 0.2516 0.7646 0.4077 0.053 Uiso 1 1 calc R . .
H9B H 0.2950 0.7289 0.4058 0.053 Uiso 1 1 calc R . .
H9C H 0.2619 0.6969 0.4370 0.053 Uiso 1 1 calc R . .
C10 C 0.28752(12) 0.59331(19) 0.36007(19) 0.0276(9) Uani 1 1 d . . .
H10A H 0.3005 0.6113 0.3991 0.041 Uiso 1 1 calc R . .
H10B H 0.3094 0.5906 0.3380 0.041 Uiso 1 1 calc R . .
H10C H 0.2765 0.5513 0.3645 0.041 Uiso 1 1 calc R . .
C11 C 0.11428(12) 0.61446(18) 0.40833(17) 0.0204(8) Uani 1 1 d . . .
C12 C 0.08933(12) 0.63872(18) 0.35404(17) 0.0216(8) Uani 1 1 d . . .
C13 C 0.10433(13) 0.69992(18) 0.34733(18) 0.0243(9) Uani 1 1 d . . .
C14 C 0.13811(13) 0.71362(17) 0.39796(18) 0.0233(8) Uani 1 1 d . . .
C15 C 0.14457(13) 0.66073(18) 0.43543(17) 0.0217(8) Uani 1 1 d . . .
C16 C 0.10805(14) 0.55296(19) 0.43577(19) 0.0305(10) Uani 1 1 d . . .
H16A H 0.0852 0.5292 0.4083 0.046 Uiso 1 1 calc R . .
H16B H 0.0998 0.5605 0.4724 0.046 Uiso 1 1 calc R . .
H16C H 0.1351 0.5291 0.4445 0.046 Uiso 1 1 calc R . .
C17 C 0.04978(13) 0.6087(2) 0.31385(19) 0.0308(10) Uani 1 1 d . . .
H17A H 0.0463 0.5664 0.3279 0.046 Uiso 1 1 calc R . .
H17B H 0.0531 0.6066 0.2737 0.046 Uiso 1 1 calc R . .
H17C H 0.0242 0.6337 0.3139 0.046 Uiso 1 1 calc R . .
C18 C 0.08422(15) 0.7441(2) 0.2970(2) 0.0386(11) Uani 1 1 d . . .
H18A H 0.1004 0.7835 0.3023 0.058 Uiso 1 1 calc R . .
H18B H 0.0542 0.7525 0.2966 0.058 Uiso 1 1 calc R . .
H18C H 0.0851 0.7249 0.2595 0.058 Uiso 1 1 calc R . .
C19 C 0.15720(15) 0.77765(19) 0.4163(2) 0.0351(11) Uani 1 1 d . . .
H19A H 0.1803 0.7740 0.4530 0.053 Uiso 1 1 calc R . .
H19B H 0.1346 0.8056 0.4225 0.053 Uiso 1 1 calc R . .
H19C H 0.1690 0.7948 0.3852 0.053 Uiso 1 1 calc R . .
C20 C 0.17580(15) 0.6562(2) 0.49555(19) 0.0368(11) Uani 1 1 d . . .
H20A H 0.1931 0.6946 0.5038 0.055 Uiso 1 1 calc R . .
H20B H 0.1949 0.6202 0.4968 0.055 Uiso 1 1 calc R . .
H20C H 0.1598 0.6510 0.5253 0.055 Uiso 1 1 calc R . .
C21 C 0.23745(12) 0.36441(18) 0.29349(18) 0.0226(8) Uani 1 1 d . . .
C22 C 0.20807(12) 0.35470(18) 0.23770(17) 0.0225(8) Uani 1 1 d . . .
C23 C 0.18945(13) 0.29481(18) 0.23785(18) 0.0240(9) Uani 1 1 d . . .
C24 C 0.20783(13) 0.26730(18) 0.29383(18) 0.0239(9) Uani 1 1 d . . .
C25 C 0.23723(12) 0.31070(17) 0.32863(17) 0.0218(8) Uani 1 1 d . . .
C26 C 0.26761(14) 0.41956(19) 0.3102(2) 0.0304(10) Uani 1 1 d . . .
H26A H 0.2845 0.4154 0.3514 0.046 Uiso 1 1 calc R . .
H26B H 0.2507 0.4583 0.3055 0.046 Uiso 1 1 calc R . .
H26C H 0.2871 0.4208 0.2845 0.046 Uiso 1 1 calc R . .
C27 C 0.20189(16) 0.3975(2) 0.18532(19) 0.0357(11) Uani 1 1 d . . .
H27A H 0.1797 0.3802 0.1520 0.053 Uiso 1 1 calc R . .
H27B H 0.2292 0.4014 0.1744 0.053 Uiso 1 1 calc R . .
H27C H 0.1928 0.4389 0.1954 0.053 Uiso 1 1 calc R . .
C28 C 0.15945(15) 0.2634(2) 0.18522(19) 0.0359(11) Uani 1 1 d . . .
H28A H 0.1510 0.2223 0.1969 0.054 Uiso 1 1 calc R . .
H28B H 0.1742 0.2582 0.1540 0.054 Uiso 1 1 calc R . .
H28C H 0.1336 0.2892 0.1705 0.054 Uiso 1 1 calc R . .
C29 C 0.20536(14) 0.19979(18) 0.3099(2) 0.0324(10) Uani 1 1 d . . .
H29A H 0.1828 0.1789 0.2794 0.049 Uiso 1 1 calc R . .
H29B H 0.1984 0.1968 0.3479 0.049 Uiso 1 1 calc R . .
H29C H 0.2332 0.1796 0.3128 0.049 Uiso 1 1 calc R . .
C30 C 0.26538(14) 0.2981(2) 0.38954(19) 0.0317(10) Uani 1 1 d . . .
H30A H 0.2580 0.2572 0.4030 0.048 Uiso 1 1 calc R . .
H30B H 0.2608 0.3307 0.4165 0.048 Uiso 1 1 calc R . .
H30C H 0.2957 0.2980 0.3889 0.048 Uiso 1 1 calc R . .
C31 C 0.07875(12) 0.37049(17) 0.33303(17) 0.0217(8) Uani 1 1 d . . .
C32 C 0.07579(12) 0.32291(18) 0.29033(18) 0.0240(9) Uani 1 1 d . . .
C33 C 0.10030(13) 0.27108(18) 0.31824(19) 0.0267(9) Uani 1 1 d . . .
C34 C 0.11926(13) 0.28716(18) 0.37826(19) 0.0259(9) Uani 1 1 d . . .
C35 C 0.10549(13) 0.34832(18) 0.38748(18) 0.0229(8) Uani 1 1 d . . .
C36 C 0.05480(13) 0.43136(19) 0.32445(19) 0.0288(9) Uani 1 1 d . . .
H36A H 0.0629 0.4556 0.3612 0.043 Uiso 1 1 calc R . .
H36B H 0.0237 0.4232 0.3137 0.043 Uiso 1 1 calc R . .
H36C H 0.0621 0.4551 0.2928 0.043 Uiso 1 1 calc R . .
C37 C 0.05010(14) 0.3249(2) 0.22634(19) 0.0329(10) Uani 1 1 d . . .
H37A H 0.0540 0.2855 0.2070 0.049 Uiso 1 1 calc R . .
H37B H 0.0602 0.3598 0.2065 0.049 Uiso 1 1 calc R . .
H37C H 0.0194 0.3307 0.2240 0.049 Uiso 1 1 calc R . .
C38 C 0.09753(15) 0.20611(19) 0.2921(2) 0.0391(12) Uani 1 1 d . . .
H38A H 0.1176 0.1783 0.3194 0.059 Uiso 1 1 calc R . .
H38B H 0.1051 0.2077 0.2544 0.059 Uiso 1 1 calc R . .
H38C H 0.0680 0.1902 0.2855 0.059 Uiso 1 1 calc R . .
C39 C 0.14471(15) 0.2439(2) 0.4255(2) 0.0358(11) Uani 1 1 d . . .
H39A H 0.1501 0.2045 0.4075 0.054 Uiso 1 1 calc R . .
H39B H 0.1283 0.2356 0.4543 0.054 Uiso 1 1 calc R . .
H39C H 0.1723 0.2636 0.4454 0.054 Uiso 1 1 calc R . .
C40 C 0.11338(14) 0.38200(19) 0.44565(18) 0.0289(9) Uani 1 1 d . . .
H40A H 0.1002 0.4237 0.4392 0.043 Uiso 1 1 calc R . .
H40B H 0.1445 0.3861 0.4634 0.043 Uiso 1 1 calc R . .
H40C H 0.1005 0.3581 0.4722 0.043 Uiso 1 1 calc R . .
C41 C 0.21398(12) 0.48230(17) 0.41167(16) 0.0187(8) Uani 1 1 d . . .
C42 C 0.25663(13) 0.4707(2) 0.45540(17) 0.0260(9) Uani 1 1 d . . .
H42A H 0.2738 0.5096 0.4588 0.031 Uiso 1 1 calc R . .
H42B H 0.2719 0.4382 0.4387 0.031 Uiso 1 1 calc R . .
C43 C 0.2298(2) 0.5042(3) 0.5667(3) 0.075(2) Uani 1 1 d . . .
H43A H 0.1995 0.5076 0.5442 0.113 Uiso 1 1 calc R . .
H43B H 0.2441 0.5448 0.5670 0.113 Uiso 1 1 calc R . .
H43C H 0.2315 0.4917 0.6074 0.113 Uiso 1 1 calc R . .
C44 C 0.23048(19) 0.3678(3) 0.5306(3) 0.0655(18) Uani 1 1 d . . .
H44A H 0.2453 0.3370 0.5122 0.098 Uiso 1 1 calc R . .
H44B H 0.2002 0.3709 0.5078 0.098 Uiso 1 1 calc R . .
H44C H 0.2319 0.3546 0.5710 0.098 Uiso 1 1 calc R . .
C45 C 0.31458(15) 0.4385(2) 0.5749(2) 0.0400(11) Uani 1 1 d . . .
H45A H 0.3288 0.4067 0.5566 0.060 Uiso 1 1 calc R . .
H45B H 0.3163 0.4262 0.6156 0.060 Uiso 1 1 calc R . .
H45C H 0.3290 0.4789 0.5748 0.060 Uiso 1 1 calc R . .
C46 C 0.11591(12) 0.50364(17) 0.24130(16) 0.0183(8) Uani 1 1 d . . .
C47 C 0.07512(13) 0.5155(2) 0.19373(18) 0.0283(9) Uani 1 1 d . . .
H47A H 0.0663 0.5592 0.1980 0.034 Uiso 1 1 calc R . .
H47B H 0.0524 0.4881 0.2016 0.034 Uiso 1 1 calc R . .
C48 C 0.02527(19) 0.5440(3) 0.0702(2) 0.0601(16) Uani 1 1 d . . .
H48A H -0.0002 0.5248 0.0785 0.090 Uiso 1 1 calc R . .
H48B H 0.0233 0.5400 0.0280 0.090 Uiso 1 1 calc R . .
H48C H 0.0265 0.5884 0.0810 0.090 Uiso 1 1 calc R . .
C49 C 0.12256(17) 0.5402(2) 0.0979(2) 0.0469(13) Uani 1 1 d . . .
H49A H 0.1488 0.5192 0.1209 0.070 Uiso 1 1 calc R . .
H49B H 0.1237 0.5846 0.1085 0.070 Uiso 1 1 calc R . .
H49C H 0.1204 0.5360 0.0557 0.070 Uiso 1 1 calc R . .
C50 C 0.07268(19) 0.4192(2) 0.0953(2) 0.0473(13) Uani 1 1 d . . .
H50A H 0.0989 0.3985 0.1187 0.071 Uiso 1 1 calc R . .
H50B H 0.0706 0.4142 0.0532 0.071 Uiso 1 1 calc R . .
H50C H 0.0473 0.4002 0.1042 0.071 Uiso 1 1 calc R . .
Sm3 Sm 0.497336(6) 0.628056(8) 0.986529(8) 0.01635(5) Uani 1 1 d . . .
Si3 Si 0.40208(4) 0.50391(5) 0.79281(5) 0.0216(2) Uani 1 1 d . . .
O5 O 0.46108(8) 0.54781(12) 0.92523(11) 0.0217(6) Uani 1 1 d . . .
O6 O 0.46835(9) 0.44636(12) 0.94625(12) 0.0251(6) Uani 1 1 d . . .
C51 C 0.43134(13) 0.70780(18) 0.99127(17) 0.0232(8) Uani 1 1 d . . .
C52 C 0.46433(13) 0.72321(18) 1.04291(17) 0.0224(8) Uani 1 1 d . . .
C53 C 0.47104(12) 0.67102(18) 1.08067(17) 0.0220(8) Uani 1 1 d . . .
C54 C 0.44161(13) 0.62369(19) 1.05408(18) 0.0255(9) Uani 1 1 d . . .
C55 C 0.41701(12) 0.64617(19) 0.99899(18) 0.0247(9) Uani 1 1 d . . .
C56 C 0.40997(15) 0.7507(2) 0.94105(19) 0.0358(11) Uani 1 1 d . . .
H56A H 0.3883 0.7273 0.9115 0.054 Uiso 1 1 calc R . .
H56B H 0.4318 0.7674 0.9229 0.054 Uiso 1 1 calc R . .
H56C H 0.3959 0.7853 0.9561 0.054 Uiso 1 1 calc R . .
C57 C 0.48295(14) 0.78713(18) 1.0616(2) 0.0312(10) Uani 1 1 d . . .
H57A H 0.4742 0.8162 1.0283 0.047 Uiso 1 1 calc R . .
H57B H 0.5145 0.7844 1.0744 0.047 Uiso 1 1 calc R . .
H57C H 0.4722 0.8023 1.0944 0.047 Uiso 1 1 calc R . .
C58 C 0.50242(15) 0.6693(2) 1.14120(19) 0.0365(11) Uani 1 1 d . . .
H58A H 0.5013 0.6280 1.1590 0.055 Uiso 1 1 calc R . .
H58B H 0.4946 0.7015 1.1661 0.055 Uiso 1 1 calc R . .
H58C H 0.5317 0.6771 1.1378 0.055 Uiso 1 1 calc R . .
C59 C 0.43734(16) 0.5613(2) 1.0815(2) 0.0390(11) Uani 1 1 d . . .
H59A H 0.4588 0.5582 1.1198 0.058 Uiso 1 1 calc R . .
H59B H 0.4422 0.5278 1.0555 0.058 Uiso 1 1 calc R . .
H59C H 0.4083 0.5573 1.0870 0.058 Uiso 1 1 calc R . .
C60 C 0.37909(13) 0.6135(2) 0.9579(2) 0.0366(11) Uani 1 1 d . . .
H60A H 0.3677 0.6394 0.9228 0.055 Uiso 1 1 calc R . .
H60B H 0.3565 0.6068 0.9781 0.055 Uiso 1 1 calc R . .
H60C H 0.3885 0.5730 0.9461 0.055 Uiso 1 1 calc R . .
C61 C 0.52192(13) 0.69166(18) 0.89925(17) 0.0222(8) Uani 1 1 d . . .
C62 C 0.53879(12) 0.72731(17) 0.95080(18) 0.0219(8) Uani 1 1 d . . .
C63 C 0.57099(12) 0.69150(18) 0.98990(17) 0.0217(8) Uani 1 1 d . . .
C64 C 0.57538(12) 0.63382(18) 0.96119(17) 0.0223(8) Uani 1 1 d . . .
C65 C 0.54511(12) 0.63440(18) 0.90538(16) 0.0208(8) Uani 1 1 d . . .
C66 C 0.48911(14) 0.7152(2) 0.84492(19) 0.0325(10) Uani 1 1 d . . .
H66A H 0.4825 0.6820 0.8151 0.049 Uiso 1 1 calc R . .
H66B H 0.5009 0.7515 0.8290 0.049 Uiso 1 1 calc R . .
H66C H 0.4627 0.7274 0.8553 0.049 Uiso 1 1 calc R . .
C67 C 0.53100(15) 0.79641(18) 0.9555(2) 0.0331(10) Uani 1 1 d . . .
H67A H 0.5066 0.8094 0.9228 0.050 Uiso 1 1 calc R . .
H67B H 0.5569 0.8196 0.9538 0.050 Uiso 1 1 calc R . .
H67C H 0.5244 0.8051 0.9931 0.050 Uiso 1 1 calc R . .
C68 C 0.59886(14) 0.7125(2) 1.04904(19) 0.0346(10) Uani 1 1 d . . .
H68A H 0.6186 0.6786 1.0670 0.052 Uiso 1 1 calc R . .
H68B H 0.5805 0.7232 1.0748 0.052 Uiso 1 1 calc R . .
H68C H 0.6156 0.7493 1.0438 0.052 Uiso 1 1 calc R . .
C69 C 0.61012(14) 0.5863(2) 0.9848(2) 0.0308(10) Uani 1 1 d . . .
H69A H 0.6263 0.5980 1.0249 0.046 Uiso 1 1 calc R . .
H69B H 0.6298 0.5849 0.9594 0.046 Uiso 1 1 calc R . .
H69C H 0.5970 0.5450 0.9854 0.046 Uiso 1 1 calc R . .
C70 C 0.54082(15) 0.5866(2) 0.85722(19) 0.0336(10) Uani 1 1 d . . .
H70A H 0.5171 0.5986 0.8231 0.050 Uiso 1 1 calc R . .
H70B H 0.5347 0.5456 0.8717 0.050 Uiso 1 1 calc R . .
H70C H 0.5678 0.5846 0.8454 0.050 Uiso 1 1 calc R . .
C71 C 0.44824(12) 0.49148(17) 0.91727(16) 0.0185(8) Uani 1 1 d . . .
C72 C 0.40659(12) 0.47835(17) 0.87139(16) 0.0212(8) Uani 1 1 d . . .
H72A H 0.3830 0.4987 0.8843 0.025 Uiso 1 1 calc R . .
H72B H 0.4014 0.4327 0.8710 0.025 Uiso 1 1 calc R . .
C73 C 0.40162(17) 0.5908(2) 0.7888(2) 0.0420(12) Uani 1 1 d . . .
H73A H 0.3778 0.6071 0.8032 0.063 Uiso 1 1 calc R . .
H73B H 0.3978 0.6039 0.7478 0.063 Uiso 1 1 calc R . .
H73C H 0.4291 0.6072 0.8133 0.063 Uiso 1 1 calc R . .
C74 C 0.34996(14) 0.4727(2) 0.7465(2) 0.0385(11) Uani 1 1 d . . .
H74A H 0.3503 0.4269 0.7486 0.058 Uiso 1 1 calc R . .
H74B H 0.3460 0.4858 0.7054 0.058 Uiso 1 1 calc R . .
H74C H 0.3262 0.4889 0.7610 0.058 Uiso 1 1 calc R . .
C75 C 0.44657(14) 0.4710(2) 0.7657(2) 0.0342(10) Uani 1 1 d . . .
H75A H 0.4462 0.4252 0.7682 0.051 Uiso 1 1 calc R . .
H75B H 0.4743 0.4868 0.7899 0.051 Uiso 1 1 calc R . .
H75C H 0.4428 0.4835 0.7245 0.051 Uiso 1 1 calc R . .

loop_
_atom_site_aniso_label
_atom_site_aniso_U_11
_atom_site_aniso_U_22
_atom_site_aniso_U_33
_atom_site_aniso_U_23
_atom_site_aniso_U_13
_atom_site_aniso_U_12
Sm1 0.01571(9) 0.01362(8) 0.01749(10) -0.00108(7) 0.00261(7) -0.00004(7)
Sm2 0.01832(10) 0.01452(9) 0.01927(10) -0.00194(7) 0.00527(8) -0.00148(7)
Si1 0.0298(6) 0.0371(7) 0.0230(6) 0.0069(5) 0.0041(5) 0.0032(5)
Si2 0.0313(6) 0.0250(6) 0.0179(6) -0.0031(4) -0.0026(5) -0.0006(5)
O1 0.0241(14) 0.0187(13) 0.0237(15) 0.0039(11) 0.0021(12) 0.0031(11)
O2 0.0304(16) 0.0227(14) 0.0227(15) -0.0030(11) 0.0051(13) -0.0036(12)
O3 0.0257(15) 0.0259(14) 0.0246(16) -0.0079(12) 0.0048(12) -0.0068(12)
O4 0.0286(15) 0.0219(14) 0.0265(16) 0.0033(12) 0.0064(13) 0.0008(12)
C1 0.0192(18) 0.0208(19) 0.023(2) -0.0007(15) 0.0072(16) -0.0012(15)
C2 0.022(2) 0.025(2) 0.024(2) 0.0043(16) 0.0058(17) -0.0018(16)
C3 0.024(2) 0.0186(19) 0.033(2) 0.0024(16) 0.0120(18) -0.0023(15)
C4 0.020(2) 0.024(2) 0.026(2) -0.0043(16) 0.0067(17) -0.0067(16)
C5 0.0170(18) 0.0231(19) 0.022(2) 0.0000(16) 0.0036(16) -0.0040(15)
C6 0.028(2) 0.027(2) 0.028(2) -0.0069(17) 0.0065(19) -0.0008(17)
C7 0.039(3) 0.042(3) 0.026(2) 0.010(2) 0.004(2) 0.007(2)
C8 0.041(3) 0.020(2) 0.053(3) 0.0048(19) 0.025(2) 0.0001(18)
C9 0.028(2) 0.039(3) 0.039(3) -0.015(2) 0.007(2) -0.0103(19)
C10 0.0169(19) 0.030(2) 0.032(2) 0.0056(18) 0.0002(18) -0.0007(16)
C11 0.0189(18) 0.0232(19) 0.019(2) -0.0043(15) 0.0046(16) 0.0032(15)
C12 0.0205(19) 0.0242(19) 0.020(2) -0.0038(16) 0.0048(16) 0.0024(16)
C13 0.026(2) 0.022(2) 0.026(2) 0.0006(16) 0.0089(18) 0.0086(16)
C14 0.025(2) 0.0179(18) 0.028(2) -0.0026(16) 0.0095(18) 0.0020(15)
C15 0.026(2) 0.0222(19) 0.018(2) -0.0048(15) 0.0066(17) 0.0011(16)
C16 0.037(2) 0.026(2) 0.029(2) 0.0006(18) 0.010(2) -0.0032(18)
C17 0.021(2) 0.038(2) 0.031(2) -0.0090(19) 0.0033(18) 0.0015(18)
C18 0.035(3) 0.041(3) 0.040(3) 0.017(2) 0.010(2) 0.016(2)
C19 0.041(3) 0.022(2) 0.048(3) -0.0095(19) 0.021(2) -0.0060(19)
C20 0.043(3) 0.037(3) 0.026(2) -0.0093(19) 0.002(2) -0.001(2)
C21 0.0212(19) 0.0211(19) 0.028(2) -0.0021(16) 0.0106(17) 0.0005(16)
C22 0.024(2) 0.024(2) 0.022(2) -0.0010(16) 0.0107(17) 0.0041(16)
C23 0.024(2) 0.0228(19) 0.026(2) -0.0081(16) 0.0092(18) 0.0025(16)
C24 0.025(2) 0.0186(19) 0.029(2) -0.0042(16) 0.0087(18) 0.0016(15)
C25 0.0196(19) 0.0214(19) 0.024(2) -0.0011(16) 0.0047(17) 0.0042(15)
C26 0.033(2) 0.027(2) 0.033(3) -0.0014(18) 0.013(2) -0.0083(18)
C27 0.049(3) 0.036(2) 0.026(2) 0.0072(19) 0.018(2) 0.009(2)
C28 0.036(3) 0.042(3) 0.031(3) -0.017(2) 0.011(2) -0.002(2)
C29 0.034(2) 0.018(2) 0.048(3) 0.0001(19) 0.016(2) 0.0010(17)
C30 0.032(2) 0.029(2) 0.031(2) 0.0025(18) 0.003(2) 0.0042(18)
C31 0.0220(19) 0.0205(19) 0.025(2) -0.0030(16) 0.0106(17) -0.0045(15)
C32 0.0182(19) 0.024(2) 0.030(2) -0.0090(17) 0.0068(17) -0.0075(15)
C33 0.027(2) 0.021(2) 0.037(3) -0.0087(17) 0.0153(19) -0.0058(16)
C34 0.030(2) 0.021(2) 0.031(2) 0.0019(17) 0.0158(19) -0.0047(17)
C35 0.024(2) 0.0201(19) 0.027(2) -0.0009(16) 0.0112(18) -0.0035(15)
C36 0.028(2) 0.028(2) 0.031(2) -0.0042(18) 0.0084(19) 0.0021(17)
C37 0.029(2) 0.039(2) 0.028(2) -0.0137(19) 0.0037(19) -0.0056(19)
C38 0.037(3) 0.023(2) 0.064(3) -0.017(2) 0.025(2) -0.0096(19)
C39 0.044(3) 0.025(2) 0.044(3) 0.008(2) 0.021(2) 0.0004(19)
C40 0.037(2) 0.029(2) 0.023(2) -0.0020(17) 0.0105(19) -0.0065(18)
C41 0.023(2) 0.0198(18) 0.0135(19) -0.0017(14) 0.0052(16) 0.0006(15)
C42 0.026(2) 0.030(2) 0.020(2) 0.0028(17) 0.0027(18) 0.0027(17)
C43 0.102(6) 0.089(5) 0.047(4) 0.022(3) 0.040(4) 0.053(4)
C44 0.057(4) 0.065(4) 0.057(4) 0.035(3) -0.015(3) -0.022(3)
C45 0.038(3) 0.048(3) 0.027(3) 0.006(2) -0.004(2) 0.002(2)
C46 0.0195(19) 0.0206(19) 0.0161(19) -0.0009(15) 0.0068(16) -0.0010(15)
C47 0.027(2) 0.029(2) 0.027(2) -0.0049(17) 0.0029(19) 0.0016(17)
C48 0.059(4) 0.069(4) 0.038(3) -0.001(3) -0.011(3) 0.022(3)
C49 0.057(3) 0.055(3) 0.025(3) -0.001(2) 0.005(2) -0.018(3)
C50 0.075(4) 0.031(3) 0.037(3) -0.009(2) 0.018(3) -0.007(2)
Sm3 0.01642(9) 0.01373(9) 0.01738(10) 0.00003(7) 0.00188(8) -0.00130(7)
Si3 0.0213(6) 0.0236(5) 0.0175(6) 0.0002(4) 0.0010(5) -0.0005(4)
O5 0.0208(14) 0.0199(13) 0.0218(15) -0.0016(11) 0.0012(12) -0.0038(11)
O6 0.0242(14) 0.0236(14) 0.0236(15) 0.0045(12) -0.0002(12) 0.0012(11)
C51 0.024(2) 0.027(2) 0.019(2) 0.0001(16) 0.0061(17) 0.0060(16)
C52 0.023(2) 0.023(2) 0.022(2) -0.0035(16) 0.0075(17) 0.0001(16)
C53 0.023(2) 0.023(2) 0.020(2) 0.0003(16) 0.0064(17) 0.0026(16)
C54 0.027(2) 0.027(2) 0.025(2) 0.0002(17) 0.0104(18) 0.0007(17)
C55 0.0181(19) 0.030(2) 0.026(2) -0.0073(17) 0.0056(17) -0.0016(16)
C56 0.035(2) 0.045(3) 0.027(2) 0.010(2) 0.007(2) 0.018(2)
C57 0.034(2) 0.023(2) 0.038(3) -0.0101(18) 0.013(2) -0.0025(17)
C58 0.045(3) 0.039(3) 0.022(2) 0.0014(19) 0.002(2) 0.001(2)
C59 0.042(3) 0.030(2) 0.049(3) 0.008(2) 0.019(2) -0.007(2)
C60 0.021(2) 0.047(3) 0.039(3) -0.013(2) 0.003(2) -0.0018(19)
C61 0.023(2) 0.0230(19) 0.020(2) 0.0019(16) 0.0039(17) -0.0056(15)
C62 0.023(2) 0.0182(18) 0.026(2) -0.0002(16) 0.0094(17) -0.0038(15)
C63 0.0191(19) 0.0234(19) 0.023(2) -0.0016(16) 0.0055(17) -0.0064(15)
C64 0.0202(19) 0.0224(19) 0.025(2) -0.0010(16) 0.0072(17) -0.0022(16)
C65 0.0228(19) 0.0211(19) 0.019(2) -0.0007(15) 0.0057(16) -0.0039(15)
C66 0.033(2) 0.033(2) 0.028(2) 0.0097(19) 0.002(2) 0.0003(19)
C67 0.044(3) 0.020(2) 0.041(3) 0.0015(18) 0.021(2) -0.0053(18)
C68 0.027(2) 0.043(3) 0.030(3) -0.010(2) 0.001(2) -0.0094(19)
C69 0.027(2) 0.031(2) 0.033(3) 0.0059(19) 0.007(2) 0.0040(18)
C70 0.045(3) 0.029(2) 0.029(2) -0.0068(18) 0.013(2) -0.007(2)
C71 0.0188(19) 0.0213(19) 0.0157(19) -0.0010(15) 0.0052(16) 0.0011(15)
C72 0.023(2) 0.0192(18) 0.019(2) -0.0019(15) 0.0010(16) -0.0048(15)
C73 0.056(3) 0.025(2) 0.042(3) 0.007(2) 0.008(3) 0.003(2)
C74 0.031(2) 0.052(3) 0.025(2) -0.009(2) -0.005(2) -0.004(2)
C75 0.033(2) 0.042(3) 0.031(3) 0.003(2) 0.013(2) 0.005(2)

loop_
_atom_type_symbol
_atom_type_description
_atom_type_scat_dispersion_real
_atom_type_scat_dispersion_imag
_atom_type_scat_source
C C 0.0033 0.0016 'International Tables Vol C Tables 4.2.6.8 and 6.1.1.4'
H H 0.0000 0.0000 'International Tables Vol C Tables 4.2.6.8 and 6.1.1.4'
O O 0.0106 0.0060 'International Tables Vol C Tables 4.2.6.8 and 6.1.1.4'
Si Si 0.0817 0.0704 'International Tables Vol C Tables 4.2.6.8 and 6.1.1.4'
Sm Sm -0.1638 3.4418 'International Tables Vol C Tables 4.2.6.8 and 6.1.1.4'

loop_
_geom_angle_atom_site_label_1
_geom_angle_atom_site_label_2
_geom_angle_atom_site_label_3
_geom_angle
_geom_angle_site_symmetry_1
_geom_angle_site_symmetry_3
_geom_angle_publ_flag
Cnt1 Sm1 O1 108.6 . . ?
Cnt1 Sm1 O3 104.8 . . ?
Cnt2 Sm1 O1 104.7 . . ?
Cnt2 Sm1 O3 109.6 . . ?
Cnt1 Sm1 Cnt2 131.7 . . ?
O3 Sm1 O1 89.34(10) . . ?
O3 Sm1 C11 97.33(10) . . ?
O1 Sm1 C11 81.48(10) . . ?
O3 Sm1 C1 80.67(10) . . ?
O1 Sm1 C1 97.99(10) . . ?
C11 Sm1 C1 177.95(11) . . ?
O3 Sm1 C5 106.10(11) . . ?
O1 Sm1 C5 82.34(11) . . ?
C11 Sm1 C5 151.24(11) . . ?
C1 Sm1 C5 30.16(11) . . ?
O3 Sm1 C15 127.48(11) . . ?
O1 Sm1 C15 85.12(11) . . ?
C11 Sm1 C15 30.20(11) . . ?
C1 Sm1 C15 151.81(11) . . ?
C5 Sm1 C15 124.63(12) . . ?
O3 Sm1 C12 83.61(11) . . ?
O1 Sm1 C12 108.01(11) . . ?
C11 Sm1 C12 30.12(11) . . ?
C1 Sm1 C12 149.35(12) . . ?
C5 Sm1 C12 166.18(11) . . ?
C15 Sm1 C12 49.62(11) . . ?
O3 Sm1 C2 86.62(11) . . ?
O1 Sm1 C2 127.97(11) . . ?
C11 Sm1 C2 150.45(11) . . ?
C1 Sm1 C2 30.28(11) . . ?
C5 Sm1 C2 49.71(11) . . ?
C15 Sm1 C2 135.38(12) . . ?
C12 Sm1 C2 122.95(12) . . ?
O3 Sm1 C4 130.37(11) . . ?
O1 Sm1 C4 99.92(11) . . ?
C11 Sm1 C4 132.17(12) . . ?
C1 Sm1 C4 49.85(11) . . ?
C5 Sm1 C4 30.17(11) . . ?
C15 Sm1 C4 101.97(12) . . ?
C12 Sm1 C4 136.31(12) . . ?
C2 Sm1 C4 49.63(12) . . ?
O3 Sm1 C13 102.67(11) . . ?
O1 Sm1 C13 130.56(11) . . ?
C11 Sm1 C13 49.73(12) . . ?
C1 Sm1 C13 131.06(12) . . ?
C5 Sm1 C13 136.18(12) . . ?
C15 Sm1 C13 49.54(12) . . ?
C12 Sm1 C13 30.06(12) . . ?
C2 Sm1 C13 100.79(12) . . ?
C4 Sm1 C13 107.09(12) . . ?
O3 Sm1 C14 131.28(11) . . ?
O1 Sm1 C14 114.03(11) . . ?
C11 Sm1 C14 49.57(11) . . ?
C1 Sm1 C14 132.24(11) . . ?
C5 Sm1 C14 118.48(12) . . ?
C15 Sm1 C14 29.97(11) . . ?
C12 Sm1 C14 49.34(11) . . ?
C2 Sm1 C14 107.02(12) . . ?
C4 Sm1 C14 88.87(12) . . ?
C13 Sm1 C14 29.78(12) . . ?
O3 Sm1 C3 115.95(11) . . ?
O1 Sm1 C3 129.12(11) . . ?
C11 Sm1 C3 132.13(11) . . ?
C1 Sm1 C3 49.62(11) . . ?
C5 Sm1 C3 49.48(11) . . ?
C15 Sm1 C3 107.48(12) . . ?
C12 Sm1 C3 117.63(12) . . ?
C2 Sm1 C3 29.90(12) . . ?
C4 Sm1 C3 29.92(12) . . ?
C13 Sm1 C3 88.26(12) . . ?
C14 Sm1 C3 82.65(12) . . ?
Cnt3 Sm2 O2 106.4 . . ?
Cnt3 Sm2 O4 107.2 . . ?
Cnt4 Sm2 O2 108.2 . . ?
Cnt4 Sm2 O4 104.5 . . ?
Cnt3 Sm2 Cnt4 132.0 . . ?
O2 Sm2 O4 90.91(10) . . ?
O2 Sm2 C31 97.23(11) . . ?
O4 Sm2 C31 80.91(11) . . ?
O2 Sm2 C32 127.25(11) . . ?
O4 Sm2 C32 85.37(11) . . ?
C31 Sm2 C32 30.22(11) . . ?
O2 Sm2 C21 82.69(11) . . ?
O4 Sm2 C21 96.98(11) . . ?
C31 Sm2 C21 177.89(12) . . ?
C32 Sm2 C21 150.02(12) . . ?
O2 Sm2 C22 108.17(11) . . ?
O4 Sm2 C22 80.97(11) . . ?
C31 Sm2 C22 148.85(12) . . ?
C32 Sm2 C22 122.96(12) . . ?
C21 Sm2 C22 30.05(12) . . ?
O2 Sm2 C25 87.58(11) . . ?
O4 Sm2 C25 126.74(11) . . ?
C31 Sm2 C25 152.01(12) . . ?
C32 Sm2 C25 134.66(12) . . ?
C21 Sm2 C25 30.09(11) . . ?
C22 Sm2 C25 49.69(12) . . ?
O2 Sm2 C35 82.16(11) . . ?
O4 Sm2 C35 107.14(11) . . ?
C31 Sm2 C35 30.19(12) . . ?
C32 Sm2 C35 49.69(12) . . ?
C21 Sm2 C35 151.59(12) . . ?
C22 Sm2 C35 167.08(11) . . ?
C25 Sm2 C35 125.25(12) . . ?
O2 Sm2 C23 131.93(11) . . ?
O4 Sm2 C23 98.44(11) . . ?
C31 Sm2 C23 130.76(12) . . ?
C32 Sm2 C23 100.56(12) . . ?
C21 Sm2 C23 49.48(12) . . ?
C22 Sm2 C23 29.95(11) . . ?
C25 Sm2 C23 49.60(12) . . ?
C35 Sm2 C23 137.16(12) . . ?
O2 Sm2 C24 116.73(11) . . ?
O4 Sm2 C24 127.60(11) . . ?
C31 Sm2 C24 132.22(11) . . ?
C32 Sm2 C24 106.47(12) . . ?
C21 Sm2 C24 49.30(11) . . ?
C22 Sm2 C24 49.32(12) . . ?
C25 Sm2 C24 29.92(11) . . ?
C35 Sm2 C24 119.44(12) . . ?
C23 Sm2 C24 29.88(12) . . ?
O2 Sm2 C34 100.16(11) . . ?
O4 Sm2 C34 130.04(11) . . ?
C31 Sm2 C34 49.55(12) . . ?
C32 Sm2 C34 49.50(13) . . ?
C21 Sm2 C34 132.55(12) . . ?
C22 Sm2 C34 137.69(12) . . ?
C25 Sm2 C34 102.46(12) . . ?
C35 Sm2 C34 29.81(11) . . ?
C23 Sm2 C34 108.67(12) . . ?
C24 Sm2 C34 90.05(12) . . ?
O2 Sm2 C33 129.11(11) . . ?
O4 Sm2 C33 114.44(11) . . ?
C31 Sm2 C33 49.45(11) . . ?
C32 Sm2 C33 29.89(12) . . ?
C21 Sm2 C33 132.04(12) . . ?
C22 Sm2 C33 118.51(12) . . ?
C25 Sm2 C33 107.09(12) . . ?
C35 Sm2 C33 49.22(11) . . ?
C23 Sm2 C33 89.11(12) . . ?
C24 Sm2 C33 82.78(12) . . ?
C34 Sm2 C33 29.80(12) . . ?
C43 Si1 C44 110.6(3) . . ?
C43 Si1 C45 109.8(3) . . ?
C44 Si1 C45 109.0(2) . . ?
C43 Si1 C42 110.1(2) . . ?
C44 Si1 C42 110.5(2) . . ?
C45 Si1 C42 106.8(2) . . ?
C49 Si2 C50 110.1(3) . . ?
C49 Si2 C48 109.0(3) . . ?
C50 Si2 C48 110.2(3) . . ?
C49 Si2 C47 111.4(2) . . ?
C50 Si2 C47 110.7(2) . . ?
C48 Si2 C47 105.2(2) . . ?
C41 O1 Sm1 155.3(2) . . ?
C41 O2 Sm2 158.5(3) . . ?
C46 O3 Sm1 165.7(3) . . ?
C46 O4 Sm2 151.9(3) . . ?
C5 C1 C2 107.8(3) . . ?
C5 C1 C6 126.8(3) . . ?
C2 C1 C6 125.2(4) . . ?
C5 C1 Sm1 75.2(2) . . ?
C2 C1 Sm1 75.5(2) . . ?
C6 C1 Sm1 119.1(3) . . ?
C3 C2 C1 108.2(3) . . ?
C3 C2 C7 124.9(4) . . ?
C1 C2 C7 126.7(4) . . ?
C3 C2 Sm1 76.6(2) . . ?
C1 C2 Sm1 74.2(2) . . ?
C7 C2 Sm1 119.1(3) . . ?
C2 C3 C4 107.7(3) . . ?
C2 C3 C8 124.3(4) . . ?
C4 C3 C8 126.6(4) . . ?
C2 C3 Sm1 73.5(2) . . ?
C4 C3 Sm1 73.8(2) . . ?
C8 C3 Sm1 129.1(3) . . ?
C5 C4 C3 107.9(3) . . ?
C5 C4 C9 124.8(4) . . ?
C3 C4 C9 127.0(4) . . ?
C5 C4 Sm1 74.2(2) . . ?
C3 C4 Sm1 76.3(2) . . ?
C9 C4 Sm1 120.0(3) . . ?
C1 C5 C4 108.3(3) . . ?
C1 C5 C10 126.6(4) . . ?
C4 C5 C10 124.7(4) . . ?
C1 C5 Sm1 74.7(2) . . ?
C4 C5 Sm1 75.6(2) . . ?
C10 C5 Sm1 121.6(3) . . ?
C12 C11 C15 107.9(3) . . ?
C12 C11 C16 127.0(4) . . ?
C15 C11 C16 125.0(4) . . ?
C12 C11 Sm1 75.5(2) . . ?
C15 C11 Sm1 75.3(2) . . ?
C16 C11 Sm1 119.1(3) . . ?
C11 C12 C13 108.2(3) . . ?
C11 C12 C17 126.1(4) . . ?
C13 C12 C17 125.2(4) . . ?
C11 C12 Sm1 74.3(2) . . ?
C13 C12 Sm1 75.6(2) . . ?
C17 C12 Sm1 122.3(3) . . ?
C14 C13 C12 107.8(3) . . ?
C14 C13 C18 126.9(4) . . ?
C12 C13 C18 125.1(4) . . ?
C14 C13 Sm1 75.4(2) . . ?
C12 C13 Sm1 74.4(2) . . ?
C18 C13 Sm1 120.5(3) . . ?
C13 C14 C15 108.2(3) . . ?
C13 C14 C19 126.1(4) . . ?
C15 C14 C19 124.3(4) . . ?
C13 C14 Sm1 74.8(2) . . ?
C15 C14 Sm1 73.9(2) . . ?
C19 C14 Sm1 127.9(3) . . ?
C11 C15 C14 108.0(3) . . ?
C11 C15 C20 125.8(4) . . ?
C14 C15 C20 126.0(4) . . ?
C11 C15 Sm1 74.5(2) . . ?
C14 C15 Sm1 76.2(2) . . ?
C20 C15 Sm1 118.9(3) . . ?
C22 C21 C25 108.5(3) . . ?
C22 C21 C26 125.4(4) . . ?
C25 C21 C26 125.8(4) . . ?
C22 C21 Sm2 75.3(2) . . ?
C25 C21 Sm2 75.5(2) . . ?
C26 C21 Sm2 120.8(3) . . ?
C21 C22 C23 108.0(3) . . ?
C21 C22 C27 125.5(4) . . ?
C23 C22 C27 126.1(4) . . ?
C21 C22 Sm2 74.7(2) . . ?
C23 C22 Sm2 75.6(2) . . ?
C27 C22 Sm2 121.3(3) . . ?
C22 C23 C24 107.8(3) . . ?
C22 C23 C28 125.4(4) . . ?
C24 C23 C28 126.4(4) . . ?
C22 C23 Sm2 74.4(2) . . ?
C24 C23 Sm2 75.6(2) . . ?
C28 C23 Sm2 121.4(3) . . ?
C25 C24 C23 108.2(3) . . ?
C25 C24 C29 123.8(4) . . ?
C23 C24 C29 126.6(4) . . ?
C25 C24 Sm2 74.1(2) . . ?
C23 C24 Sm2 74.5(2) . . ?
C29 C24 Sm2 128.1(3) . . ?
C21 C25 C24 107.5(3) . . ?
C21 C25 C30 127.4(4) . . ?
C24 C25 C30 124.9(4) . . ?
C21 C25 Sm2 74.4(2) . . ?
C24 C25 Sm2 76.0(2) . . ?
C30 C25 Sm2 119.7(3) . . ?
C32 C31 C35 108.1(3) . . ?
C32 C31 C36 126.5(4) . . ?
C35 C31 C36 125.2(4) . . ?
C32 C31 Sm2 75.3(2) . . ?
C35 C31 Sm2 76.2(2) . . ?
C36 C31 Sm2 119.0(3) . . ?
C31 C32 C33 108.1(4) . . ?
C31 C32 C37 127.0(4) . . ?
C33 C32 C37 124.9(4) . . ?
C31 C32 Sm2 74.5(2) . . ?
C33 C32 Sm2 77.0(2) . . ?
C37 C32 Sm2 116.3(3) . . ?
C32 C33 C34 108.0(3) . . ?
C32 C33 C38 124.4(4) . . ?
C34 C33 C38 126.1(4) . . ?
C32 C33 Sm2 73.1(2) . . ?
C34 C33 Sm2 74.9(2) . . ?
C38 C33 Sm2 128.7(3) . . ?
C35 C34 C33 107.9(4) . . ?
C35 C34 C39 125.7(4) . . ?
C33 C34 C39 126.0(4) . . ?
C35 C34 Sm2 74.2(2) . . ?
C33 C34 Sm2 75.3(2) . . ?
C39 C34 Sm2 122.4(3) . . ?
C34 C35 C31 108.0(4) . . ?
C34 C35 C40 126.7(4) . . ?
C31 C35 C40 125.0(4) . . ?
C34 C35 Sm2 76.0(2) . . ?
C31 C35 Sm2 73.6(2) . . ?
C40 C35 Sm2 121.4(3) . . ?
O1 C41 O2 123.1(4) . . ?
O1 C41 C42 118.4(3) . . ?
O2 C41 C42 118.5(3) . . ?
C41 C42 Si1 118.4(3) . . ?
O3 C46 O4 123.3(4) . . ?
O3 C46 C47 117.9(3) . . ?
O4 C46 C47 118.8(3) . . ?
C46 C47 Si2 119.2(3) . . ?
Cnt5 Sm3 O5 106.6 . . ?
Cnt5 Sm3 O6 103.2 . . ?
Cnt6 Sm3 O5 109.0 . . ?
Cnt6 Sm3 O6 108.8 . . ?
Cnt5 Sm3 Cnt6 131.7 . . ?
O6 Sm3 O5 89.13(9) 5_667 . ?
O6 Sm3 C54 80.98(11) 5_667 . ?
O5 Sm3 C54 92.17(11) . . ?
O6 Sm3 C55 108.66(11) 5_667 . ?
O5 Sm3 C55 80.75(11) . . ?
C54 Sm3 C55 30.27(12) . . ?
O6 Sm3 C63 94.09(11) 5_667 . ?
O5 Sm3 C63 132.18(11) . . ?
C54 Sm3 C63 135.48(12) . . ?
C55 Sm3 C63 141.00(12) . . ?
O6 Sm3 C53 82.59(11) 5_667 . ?
O5 Sm3 C53 122.32(11) . . ?
C54 Sm3 C53 30.15(12) . . ?
C55 Sm3 C53 49.63(12) . . ?
C63 Sm3 C53 105.38(12) . . ?
O6 Sm3 C64 83.23(11) 5_667 . ?
O5 Sm3 C64 103.50(10) . . ?
C54 Sm3 C64 157.53(12) . . ?
C55 Sm3 C64 167.59(12) . . ?
C63 Sm3 C64 30.48(11) . . ?
C53 Sm3 C64 131.53(12) . . ?
O6 Sm3 C51 129.30(11) 5_667 . ?
O5 Sm3 C51 102.54(11) . . ?
C54 Sm3 C51 49.86(12) . . ?
C55 Sm3 C51 30.26(12) . . ?
C63 Sm3 C51 111.48(12) . . ?
C53 Sm3 C51 49.36(11) . . ?
C64 Sm3 C51 138.16(12) . . ?
O6 Sm3 C61 132.32(11) 5_667 . ?
O5 Sm3 C61 95.61(10) . . ?
C54 Sm3 C61 145.75(12) . . ?
C55 Sm3 C61 118.94(12) . . ?
C63 Sm3 C61 49.54(12) . . ?
C53 Sm3 C61 130.71(12) . . ?
C64 Sm3 C61 49.49(12) . . ?
C51 Sm3 C61 95.90(12) . . ?
O6 Sm3 C62 124.01(11) 5_667 . ?
O5 Sm3 C62 125.34(10) . . ?
C54 Sm3 C62 131.20(12) . . ?
C55 Sm3 C62 118.48(12) . . ?
C63 Sm3 C62 29.93(11) . . ?
C53 Sm3 C62 105.56(12) . . ?
C64 Sm3 C62 49.54(11) . . ?
C51 Sm3 C62 88.64(12) . . ?
C61 Sm3 C62 29.73(11) . . ?
O6 Sm3 C65 104.84(11) 5_667 . ?
O5 Sm3 C65 83.53(10) . . ?
C54 Sm3 C65 172.64(12) . . ?
C55 Sm3 C65 142.54(12) . . ?
C63 Sm3 C65 49.55(11) . . ?
C53 Sm3 C65 153.61(11) . . ?
C64 Sm3 C65 29.76(11) . . ?
C51 Sm3 C65 125.26(12) . . ?
C61 Sm3 C65 29.91(11) . . ?
C62 Sm3 C65 49.13(11) . . ?
O6 Sm3 C52 110.51(11) 5_667 . ?
O5 Sm3 C52 129.60(10) . . ?
C54 Sm3 C52 49.26(12) . . ?
C55 Sm3 C52 49.30(11) . . ?
C63 Sm3 C52 93.53(11) . . ?
C53 Sm3 C52 29.49(11) . . ?
C64 Sm3 C52 124.01(11) . . ?
C51 Sm3 C52 29.74(11) . . ?
C61 Sm3 C52 102.50(12) . . ?
C62 Sm3 C52 81.94(11) . . ?
C65 Sm3 C52 130.33(11) . . ?
C75 Si3 C73 111.0(2) . . ?
C75 Si3 C74 108.6(2) . . ?
C73 Si3 C74 109.6(2) . . ?
C75 Si3 C72 111.18(19) . . ?
C73 Si3 C72 109.6(2) . . ?
C74 Si3 C72 106.9(2) . . ?
C71 O5 Sm3 150.9(2) . . ?
C71 O6 Sm3 169.9(3) . 5_667 ?
C52 C51 C55 107.4(3) . . ?
C52 C51 C56 127.4(4) . . ?
C55 C51 C56 124.6(4) . . ?
C52 C51 Sm3 76.7(2) . . ?
C55 C51 Sm3 73.2(2) . . ?
C56 C51 Sm3 122.7(3) . . ?
C53 C52 C51 108.0(3) . . ?
C53 C52 C57 123.5(4) . . ?
C51 C52 C57 127.3(4) . . ?
C53 C52 Sm3 73.0(2) . . ?
C51 C52 Sm3 73.5(2) . . ?
C57 C52 Sm3 128.9(3) . . ?
C52 C53 C54 108.5(3) . . ?
C52 C53 C58 124.5(4) . . ?
C54 C53 C58 126.8(4) . . ?
C52 C53 Sm3 77.5(2) . . ?
C54 C53 Sm3 73.5(2) . . ?
C58 C53 Sm3 118.9(3) . . ?
C55 C54 C53 107.9(4) . . ?
C55 C54 C59 127.1(4) . . ?
C53 C54 C59 124.9(4) . . ?
C55 C54 Sm3 75.2(2) . . ?
C53 C54 Sm3 76.4(2) . . ?
C59 C54 Sm3 115.8(3) . . ?
C54 C55 C51 108.2(3) . . ?
C54 C55 C60 126.1(4) . . ?
C51 C55 C60 125.5(4) . . ?
C54 C55 Sm3 74.6(2) . . ?
C51 C55 Sm3 76.6(2) . . ?
C60 C55 Sm3 119.7(3) . . ?
C62 C61 C65 107.9(3) . . ?
C62 C61 C66 124.6(4) . . ?
C65 C61 C66 127.0(4) . . ?
C62 C61 Sm3 75.3(2) . . ?
C65 C61 Sm3 75.3(2) . . ?
C66 C61 Sm3 121.5(3) . . ?
C61 C62 C63 108.2(3) . . ?
C61 C62 C67 124.0(4) . . ?
C63 C62 C67 126.2(4) . . ?
C61 C62 Sm3 74.9(2) . . ?
C63 C62 Sm3 73.4(2) . . ?
C67 C62 Sm3 129.0(3) . . ?
C62 C63 C64 107.9(3) . . ?
C62 C63 C68 126.2(4) . . ?
C64 C63 C68 125.7(4) . . ?
C62 C63 Sm3 76.7(2) . . ?
C64 C63 Sm3 75.6(2) . . ?
C68 C63 Sm3 118.3(3) . . ?
C65 C64 C63 107.5(3) . . ?
C65 C64 C69 127.6(4) . . ?
C63 C64 C69 124.5(4) . . ?
C65 C64 Sm3 76.0(2) . . ?
C63 C64 Sm3 74.0(2) . . ?
C69 C64 Sm3 121.6(3) . . ?
C64 C65 C61 108.4(3) . . ?
C64 C65 C70 126.6(4) . . ?
C61 C65 C70 124.7(4) . . ?
C64 C65 Sm3 74.2(2) . . ?
C61 C65 Sm3 74.8(2) . . ?
C70 C65 Sm3 122.2(3) . . ?
O6 C71 O5 123.2(4) . . ?
O6 C71 C72 118.4(3) . . ?
O5 C71 C72 118.3(3) . . ?
C71 C72 Si3 117.8(3) . . ?

loop_
_geom_bond_atom_site_label_1
_geom_bond_atom_site_label_2
_geom_bond_distance
_geom_bond_site_symmetry_2
_geom_bond_publ_flag
Sm1 O3 2.309(3) . ?
Sm1 O1 2.330(2) . ?
Sm1 C11 2.709(4) . ?
Sm1 C1 2.710(4) . ?
Sm1 C5 2.717(4) . ?
Sm1 C15 2.719(4) . ?
Sm1 C12 2.724(4) . ?
Sm1 C2 2.727(4) . ?
Sm1 C4 2.734(4) . ?
Sm1 C13 2.739(4) . ?
Sm1 C14 2.748(4) . ?
Sm1 C3 2.767(4) . ?
Sm1 Cnt1 2.450 . ?
Sm1 Cnt2 2.449 . ?
Sm2 O2 2.317(3) . ?
Sm2 O4 2.335(3) . ?
Sm2 C31 2.707(4) . ?
Sm2 C32 2.717(4) . ?
Sm2 C21 2.718(4) . ?
Sm2 C22 2.726(4) . ?
Sm2 C25 2.733(4) . ?
Sm2 C35 2.740(4) . ?
Sm2 C23 2.742(4) . ?
Sm2 C24 2.757(4) . ?
Sm2 C34 2.762(4) . ?
Sm2 C33 2.766(4) . ?
Sm2 Cnt3 2.456 . ?
Sm2 Cnt4 2.459 . ?
Si1 C43 1.838(6) . ?
Si1 C44 1.858(5) . ?
Si1 C45 1.859(5) . ?
Si1 C42 1.885(4) . ?
Si2 C49 1.845(5) . ?
Si2 C50 1.856(5) . ?
Si2 C48 1.862(5) . ?
Si2 C47 1.888(4) . ?
O1 C41 1.261(4) . ?
O2 C41 1.266(4) . ?
O3 C46 1.260(4) . ?
O4 C46 1.266(4) . ?
C1 C5 1.412(5) . ?
C1 C2 1.420(5) . ?
C1 C6 1.500(5) . ?
C2 C3 1.418(6) . ?
C2 C7 1.504(6) . ?
C3 C4 1.420(6) . ?
C3 C8 1.507(5) . ?
C4 C5 1.419(5) . ?
C4 C9 1.503(6) . ?
C5 C10 1.498(5) . ?
C11 C12 1.412(5) . ?
C11 C15 1.414(5) . ?
C11 C16 1.501(5) . ?
C12 C13 1.417(5) . ?
C12 C17 1.509(5) . ?
C13 C14 1.410(6) . ?
C13 C18 1.517(5) . ?
C14 C15 1.414(5) . ?
C14 C19 1.514(5) . ?
C15 C20 1.502(6) . ?
C21 C22 1.412(6) . ?
C21 C25 1.415(5) . ?
C21 C26 1.509(5) . ?
C22 C23 1.413(5) . ?
C22 C27 1.504(5) . ?
C23 C24 1.418(6) . ?
C23 C28 1.508(6) . ?
C24 C25 1.417(5) . ?
C24 C29 1.499(5) . ?
C25 C30 1.500(6) . ?
C31 C32 1.414(5) . ?
C31 C35 1.419(6) . ?
C31 C36 1.497(5) . ?
C32 C33 1.415(6) . ?
C32 C37 1.511(6) . ?
C33 C34 1.421(6) . ?
C33 C38 1.511(5) . ?
C34 C35 1.415(5) . ?
C34 C39 1.506(6) . ?
C35 C40 1.506(5) . ?
C41 C42 1.498(5) . ?
C46 C47 1.499(5) . ?
Sm3 O6 2.304(3) 5_667 ?
Sm3 O5 2.340(3) . ?
Sm3 C54 2.694(4) . ?
Sm3 C55 2.702(4) . ?
Sm3 C63 2.710(4) . ?
Sm3 C53 2.731(4) . ?
Sm3 C64 2.731(4) . ?
Sm3 C51 2.746(4) . ?
Sm3 C61 2.748(4) . ?
Sm3 C62 2.753(4) . ?
Sm3 C65 2.754(4) . ?
Sm3 C52 2.787(4) . ?
Sm3 Cnt5 2.453 . ?
Sm3 Cnt6 2.460 . ?
Si3 C75 1.853(4) . ?
Si3 C73 1.859(4) . ?
Si3 C74 1.860(4) . ?
Si3 C72 1.894(4) . ?
O5 C71 1.270(4) . ?
O6 C71 1.255(4) . ?
O6 Sm3 2.304(3) 5_667 ?
C51 C52 1.420(5) . ?
C51 C55 1.423(6) . ?
C51 C56 1.507(5) . ?
C52 C53 1.406(5) . ?
C52 C57 1.509(5) . ?
C53 C54 1.411(5) . ?
C53 C58 1.509(6) . ?
C54 C55 1.409(6) . ?
C54 C59 1.502(6) . ?
C55 C60 1.509(5) . ?
C61 C62 1.411(5) . ?
C61 C65 1.420(5) . ?
C61 C66 1.508(5) . ?
C62 C63 1.411(5) . ?
C62 C67 1.507(5) . ?
C63 C64 1.430(5) . ?
C63 C68 1.507(5) . ?
C64 C65 1.409(5) . ?
C64 C69 1.501(5) . ?
C65 C70 1.503(5) . ?
C71 C72 1.503(5) . ?
